data_4088005
loop_
_publ_author_name
'Cepa, Steffen'
'Schulte to Brinke, Christian'
'Roelfes, Florian'
'Hahn, F. Ekkehardt'

_publ_section_title
;
 Hydrogen Activation by an Iridium(III) Complex Bearing a Bidentate Protic
 NH,NR-NHC&#x2227;Phosphine Ligand
;
_journal_issue 22
_journal_name_full Organometallics
_journal_page_first 5454
_journal_paper_doi 10.1021/acs.organomet.5b00799
_journal_volume 34
_journal_year 2015
_chemical_formula_moiety 'C33 H51 Ir N2 P, B F4'
_chemical_formula_sum 'C33 H51 B F4 Ir N2 P'
_chemical_formula_weight 785.78
_space_group_IT_number 9
_space_group_name_Hall 'C -2yc'
_space_group_name_H-M_alt 'C 1 c 1'
_symmetry_cell_setting monoclinic
_symmetry_space_group_name_Hall 'C -2yc'
_symmetry_space_group_name_H-M 'C 1 c 1'
_atom_sites_solution_hydrogens geom
_atom_sites_solution_primary direct
_atom_sites_solution_secondary difmap
_audit_creation_method SHELXL-97
_cell_angle_alpha 90.00
_cell_angle_beta 115.7590(10)
_cell_angle_gamma 90.00
_cell_formula_units_Z 4
_cell_length_a 21.8788(8)
_cell_length_b 13.5847(5)
_cell_length_c 12.4615(5)
_cell_measurement_reflns_used 23373
_cell_measurement_temperature 153(2)
_cell_measurement_theta_max 31.009
_cell_measurement_theta_min 2.2315
_cell_volume 3335.7(2)
_computing_cell_refinement 'Bruker SAINT'
_computing_data_collection 'Bruker APEX2'
_computing_data_reduction 'Bruker SAINT'
_computing_molecular_graphics 'Bruker SHELXTL'
_computing_publication_material 'Bruker SHELXTL'
_computing_structure_refinement 'SHELXL-97 (Sheldrick, 2008)'
_computing_structure_solution 'SHELXS-97 (Sheldrick, 2008)'
_diffrn_ambient_temperature 153(2)
_diffrn_measured_fraction_theta_full 0.999
_diffrn_measured_fraction_theta_max 0.986
_diffrn_measurement_device_type 'Bruker APEX-II CCD'
_diffrn_measurement_method 'Omega and Phi scans'
_diffrn_radiation_monochromator 'Goebel mirror'
_diffrn_radiation_source microsource
_diffrn_radiation_type MoK\a
_diffrn_radiation_wavelength 0.71073
_diffrn_reflns_av_R_equivalents 0.0258
_diffrn_reflns_av_sigmaI/netI 0.0272
_diffrn_reflns_limit_h_max 31
_diffrn_reflns_limit_h_min -31
_diffrn_reflns_limit_k_max 19
_diffrn_reflns_limit_k_min -19
_diffrn_reflns_limit_l_max 18
_diffrn_reflns_limit_l_min -18
_diffrn_reflns_number 29615
_diffrn_reflns_theta_full 27.50
_diffrn_reflns_theta_max 31.05
_diffrn_reflns_theta_min 2.87
_exptl_absorpt_coefficient_mu 4.098
_exptl_absorpt_correction_T_max 0.7462
_exptl_absorpt_correction_T_min 0.4996
_exptl_absorpt_correction_type multi-scan
_exptl_absorpt_process_details
; 
 Multi-scan correction included in APEX2 package (Bruker AXS, 2012)
;
_exptl_crystal_colour colourless
_exptl_crystal_density_diffrn 1.565
_exptl_crystal_density_method 'not measured'
_exptl_crystal_description needle
_exptl_crystal_F_000 1584
_exptl_crystal_size_max 0.40
_exptl_crystal_size_mid 0.35
_exptl_crystal_size_min 0.23
_refine_diff_density_max 1.239
_refine_diff_density_min -0.724
_refine_diff_density_rms 0.072
_refine_ls_abs_structure_details 'Flack H D (1983), Acta Cryst. A39, 876-881'
_refine_ls_abs_structure_Flack -0.012(4)
_refine_ls_extinction_method none
_refine_ls_goodness_of_fit_ref 1.033
_refine_ls_hydrogen_treatment mixed
_refine_ls_matrix_type full
_refine_ls_number_parameters 390
_refine_ls_number_reflns 10449
_refine_ls_number_restraints 2
_refine_ls_restrained_S_all 1.033
_refine_ls_R_factor_all 0.0235
_refine_ls_R_factor_gt 0.0231
_refine_ls_shift/su_max 0.005
_refine_ls_shift/su_mean 0.000
_refine_ls_structure_factor_coef Fsqd
_refine_ls_weighting_details 'calc w=1/[\s^2^(Fo^2^)+(0.0426P)^2^+0.4046P] where P=(Fo^2^+2Fc^2^)/3'
_refine_ls_weighting_scheme calc
_refine_ls_wR_factor_gt 0.0584
_refine_ls_wR_factor_ref 0.0587
_reflns_number_gt 10303
_reflns_number_total 10449
_reflns_threshold_expression >2sigma(I)
_cod_data_source_file om5b00799_si_002.cif
_cod_data_source_block '[5]BF4'
_cod_depositor_comments
;
The following automatic conversions were performed:

data item '_symmetry_cell_setting' value 'Monoclinic' was changed to
'monoclinic' in accordance with the
/home/saulius/struct/COD-crude-data/automatic-downloads/DataCite-retrospective/ACS/depositions/lib/dictionaries/cif_core.dic
dictionary named 'cif_core.dic' version 2.4.2 last updated on
2011-04-26.

Automatic conversion script
Id: cif_fix_values 6909 2019-04-08 15:41:33Z antanas 
;
_cod_original_sg_symbol_H-M 'C c'
_cod_database_code 4088005

loop_
_symmetry_equiv_pos_as_xyz
'x, y, z'
'x, -y, z+1/2'
'x+1/2, y+1/2, z'
'x+1/2, -y+1/2, z+1/2'

loop_
_atom_site_label
_atom_site_type_symbol
_atom_site_fract_x
_atom_site_fract_y
_atom_site_fract_z
_atom_site_U_iso_or_equiv
_atom_site_adp_type
_atom_site_occupancy
_atom_site_symmetry_multiplicity
_atom_site_calc_flag
_atom_site_refinement_flags
Ir Ir 0.000056(7) 0.219694(5) 0.000053(7) 0.01595(3) Uani 1 1 d .
P1 P 0.06383(4) 0.20775(5) -0.10357(7) 0.01758(12) Uani 1 1 d .
N1 N 0.11109(11) 0.17830(17) 0.2465(2) 0.0200(4) Uani 1 1 d .
H1 H 0.1003 0.2295 0.2781 0.024 Uiso 1 1 calc R
N2 N 0.10805(11) 0.06503(16) 0.1209(2) 0.0200(4) Uani 1 1 d .
C1 C 0.07653(12) 0.14991(18) 0.1299(2) 0.0185(4) Uani 1 1 d .
C2 C 0.16538(13) 0.11579(19) 0.3085(2) 0.0210(5) Uani 1 1 d .
C3 C 0.16390(13) 0.04400(19) 0.2285(2) 0.0201(4) Uani 1 1 d .
C4 C 0.21189(14) -0.0315(2) 0.2613(3) 0.0258(5) Uani 1 1 d .
H4 H 0.2101 -0.0812 0.2064 0.031 Uiso 1 1 calc R
C5 C 0.26239(14) -0.0310(2) 0.3778(3) 0.0275(6) Uani 1 1 d .
C6 C 0.26483(13) 0.0437(2) 0.4592(3) 0.0272(6) Uani 1 1 d .
C7 C 0.21598(14) 0.1175(2) 0.4253(3) 0.0253(5) Uani 1 1 d .
H7 H 0.2170 0.1672 0.4796 0.030 Uiso 1 1 calc R
C8 C 0.31506(17) -0.1110(3) 0.4163(4) 0.0403(8) Uani 1 1 d .
H8A H 0.3059 -0.1559 0.3494 0.060 Uiso 1 1 calc R
H8B H 0.3134 -0.1477 0.4827 0.060 Uiso 1 1 calc R
H8C H 0.3602 -0.0817 0.4419 0.060 Uiso 1 1 calc R
C9 C 0.32012(15) 0.0437(3) 0.5854(3) 0.0369(7) Uani 1 1 d .
H9A H 0.3645 0.0378 0.5842 0.055 Uiso 1 1 calc R
H9B H 0.3135 -0.0121 0.6291 0.055 Uiso 1 1 calc R
H9C H 0.3183 0.1053 0.6249 0.055 Uiso 1 1 calc R
C10 C 0.09778(14) 0.0221(2) 0.0074(2) 0.0222(5) Uani 1 1 d .
H10A H 0.0495 0.0040 -0.0389 0.027 Uiso 1 1 calc R
H10B H 0.1255 -0.0382 0.0210 0.027 Uiso 1 1 calc R
C11 C 0.11841(14) 0.0969(2) -0.0611(2) 0.0229(5) Uani 1 1 d .
H11A H 0.1166 0.0655 -0.1341 0.028 Uiso 1 1 calc R
H11B H 0.1659 0.1172 -0.0116 0.028 Uiso 1 1 calc R
C12 C 0.12345(13) 0.3108(2) -0.0769(3) 0.0216(5) Uani 1 1 d .
H12 H 0.0953 0.3714 -0.1085 0.026 Uiso 1 1 calc R
C13 C 0.16944(16) 0.3023(3) -0.1405(3) 0.0282(5) Uani 1 1 d .
H13A H 0.1983 0.2429 -0.1119 0.034 Uiso 1 1 calc R
H13B H 0.1412 0.2951 -0.2273 0.034 Uiso 1 1 calc R
C14 C 0.21440(17) 0.3934(3) -0.1168(3) 0.0379(7) Uani 1 1 d .
H14A H 0.2454 0.3848 -0.1549 0.045 Uiso 1 1 calc R
H14B H 0.1856 0.4516 -0.1532 0.045 Uiso 1 1 calc R
C15 C 0.25617(18) 0.4117(3) 0.0164(4) 0.0406(8) Uani 1 1 d .
H15A H 0.2891 0.3573 0.0511 0.049 Uiso 1 1 calc R
H15B H 0.2821 0.4736 0.0282 0.049 Uiso 1 1 calc R
C16 C 0.21103(16) 0.4185(3) 0.0807(3) 0.0359(7) Uani 1 1 d .
H16A H 0.1820 0.4778 0.0530 0.043 Uiso 1 1 calc R
H16B H 0.2397 0.4255 0.1674 0.043 Uiso 1 1 calc R
C17 C 0.16602(14) 0.3271(2) 0.0578(3) 0.0261(5) Uani 1 1 d .
H17A H 0.1354 0.3354 0.0968 0.031 Uiso 1 1 calc R
H17B H 0.1948 0.2686 0.0929 0.031 Uiso 1 1 calc R
C18 C 0.02274(13) 0.1894(2) -0.2664(2) 0.0205(4) Uani 1 1 d .
H18 H 0.0594 0.1671 -0.2883 0.025 Uiso 1 1 calc R
C19 C -0.02910(15) 0.1054(2) -0.3021(3) 0.0266(5) Uani 1 1 d .
H19A H -0.0078 0.0463 -0.2538 0.032 Uiso 1 1 calc R
H19B H -0.0678 0.1249 -0.2856 0.032 Uiso 1 1 calc R
C20 C -0.05487(17) 0.0809(2) -0.4344(3) 0.0312(6) Uani 1 1 d .
H20A H -0.0170 0.0540 -0.4488 0.037 Uiso 1 1 calc R
H20B H -0.0904 0.0296 -0.4565 0.037 Uiso 1 1 calc R
C21 C -0.08395(16) 0.1714(3) -0.5127(3) 0.0313(6) Uani 1 1 d .
H21A H -0.1258 0.1928 -0.5073 0.038 Uiso 1 1 calc R
H21B H -0.0961 0.1543 -0.5968 0.038 Uiso 1 1 calc R
C22 C -0.03256(15) 0.2555(3) -0.4739(3) 0.0261(5) Uani 1 1 d .
H22A H 0.0071 0.2366 -0.4879 0.031 Uiso 1 1 calc R
H22B H -0.0535 0.3145 -0.5227 0.031 Uiso 1 1 calc R
C23 C -0.00889(18) 0.28042(17) -0.3427(3) 0.0233(6) Uani 1 1 d .
H23A H -0.0479 0.3032 -0.3291 0.028 Uiso 1 1 calc R
H23B H 0.0250 0.3342 -0.3197 0.028 Uiso 1 1 calc R
C24 C -0.09852(14) 0.3016(2) -0.0934(3) 0.0215(5) Uani 1 1 d .
C25 C -0.04558(13) 0.37392(19) -0.0469(2) 0.0201(4) Uani 1 1 d .
C26 C -0.01239(13) 0.36634(19) 0.0802(2) 0.0200(4) Uani 1 1 d .
C27 C -0.04582(17) 0.28817(19) 0.1129(3) 0.0233(6) Uani 1 1 d .
C28 C -0.09863(14) 0.2490(2) 0.0077(3) 0.0232(5) Uani 1 1 d .
C29 C -0.15248(17) 0.2938(3) -0.2185(3) 0.0304(6) Uani 1 1 d .
H29A H -0.1907 0.3365 -0.2284 0.046 Uiso 1 1 calc R
H29B H -0.1681 0.2255 -0.2353 0.046 Uiso 1 1 calc R
H29C H -0.1340 0.3144 -0.2739 0.046 Uiso 1 1 calc R
C30 C -0.03275(16) 0.4533(2) -0.1189(3) 0.0247(6) Uani 1 1 d .
H30A H -0.0381 0.4260 -0.1953 0.037 Uiso 1 1 calc R
H30B H 0.0135 0.4787 -0.0750 0.037 Uiso 1 1 calc R
H30C H -0.0653 0.5070 -0.1334 0.037 Uiso 1 1 calc R
C31 C 0.03919(17) 0.4360(2) 0.1632(3) 0.0281(6) Uani 1 1 d .
H31A H 0.0646 0.4656 0.1232 0.042 Uiso 1 1 calc R
H31B H 0.0705 0.4002 0.2342 0.042 Uiso 1 1 calc R
H31C H 0.0163 0.4879 0.1867 0.042 Uiso 1 1 calc R
C32 C -0.0335(2) 0.2621(3) 0.2377(3) 0.0327(7) Uani 1 1 d .
H32A H -0.0680 0.2937 0.2565 0.049 Uiso 1 1 calc R
H32B H 0.0117 0.2850 0.2937 0.049 Uiso 1 1 calc R
H32C H -0.0362 0.1905 0.2446 0.049 Uiso 1 1 calc R
C33 C -0.15042(17) 0.1747(3) 0.0023(4) 0.0367(7) Uani 1 1 d .
H33A H -0.1318 0.1341 0.0744 0.055 Uiso 1 1 calc R
H33B H -0.1621 0.1326 -0.0678 0.055 Uiso 1 1 calc R
H33C H -0.1912 0.2086 -0.0034 0.055 Uiso 1 1 calc R
B1 B 0.14771(18) 0.3080(3) 0.5369(3) 0.0295(6) Uani 1 1 d .
F1 F 0.11138(12) 0.37719(16) 0.5674(2) 0.0423(5) Uani 1 1 d .
F2 F 0.14053(16) 0.32659(19) 0.4216(2) 0.0540(6) Uani 1 1 d .
F3 F 0.1227(2) 0.21511(16) 0.5389(5) 0.0693(13) Uani 1 1 d .
F4 F 0.21488(14) 0.3108(3) 0.6129(3) 0.0615(7) Uani 1 1 d .
H H 0.000(3) 0.107(2) -0.005(5) 0.017(7) Uiso 1 1 d .

loop_
_atom_site_aniso_label
_atom_site_aniso_U_11
_atom_site_aniso_U_22
_atom_site_aniso_U_33
_atom_site_aniso_U_23
_atom_site_aniso_U_13
_atom_site_aniso_U_12
Ir 0.01916(4) 0.01321(4) 0.01955(4) 0.00289(4) 0.01221(3) 0.00371(4)
P1 0.0215(3) 0.0150(3) 0.0213(3) 0.0030(2) 0.0141(2) 0.0037(2)
N1 0.0225(9) 0.0181(10) 0.0213(9) 0.0027(8) 0.0113(8) 0.0049(8)
N2 0.0261(10) 0.0154(9) 0.0237(10) 0.0046(8) 0.0156(8) 0.0077(7)
C1 0.0228(10) 0.0146(11) 0.0225(11) 0.0026(8) 0.0141(9) 0.0037(8)
C2 0.0230(11) 0.0185(11) 0.0257(11) 0.0068(9) 0.0145(9) 0.0041(9)
C3 0.0227(10) 0.0179(11) 0.0234(11) 0.0075(9) 0.0134(9) 0.0054(9)
C4 0.0279(12) 0.0216(12) 0.0350(13) 0.0101(11) 0.0203(11) 0.0101(10)
C5 0.0220(11) 0.0277(13) 0.0384(14) 0.0160(11) 0.0183(11) 0.0078(10)
C6 0.0192(11) 0.0316(15) 0.0319(14) 0.0137(11) 0.0121(10) 0.0031(10)
C7 0.0243(12) 0.0244(13) 0.0291(13) 0.0073(11) 0.0133(10) 0.0018(10)
C8 0.0274(14) 0.0376(18) 0.057(2) 0.0182(16) 0.0191(14) 0.0146(13)
C9 0.0230(12) 0.0430(19) 0.0373(16) 0.0137(14) 0.0060(11) -0.0013(12)
C10 0.0311(12) 0.0165(11) 0.0258(12) 0.0024(9) 0.0187(10) 0.0051(9)
C11 0.0297(12) 0.0214(12) 0.0260(12) 0.0062(10) 0.0198(10) 0.0085(10)
C12 0.0218(11) 0.0188(12) 0.0279(12) 0.0030(10) 0.0140(10) 0.0023(9)
C13 0.0284(13) 0.0320(14) 0.0319(14) 0.0049(12) 0.0201(12) -0.0008(12)
C14 0.0321(14) 0.0424(19) 0.0448(17) 0.0090(15) 0.0219(13) -0.0062(13)
C15 0.0266(14) 0.0430(19) 0.055(2) -0.0009(17) 0.0199(15) -0.0075(13)
C16 0.0307(14) 0.0325(16) 0.0473(18) -0.0106(14) 0.0194(13) -0.0077(12)
C17 0.0258(12) 0.0267(14) 0.0289(13) -0.0029(10) 0.0149(10) -0.0022(10)
C18 0.0250(11) 0.0180(11) 0.0216(11) 0.0010(10) 0.0130(9) 0.0028(9)
C19 0.0368(14) 0.0209(12) 0.0255(12) 0.0006(10) 0.0168(11) -0.0022(10)
C20 0.0387(15) 0.0260(14) 0.0297(13) -0.0080(11) 0.0157(12) 0.0001(11)
C21 0.0287(13) 0.0396(17) 0.0266(13) -0.0002(12) 0.0129(11) 0.0007(12)
C22 0.0249(12) 0.0311(14) 0.0251(12) 0.0051(12) 0.0134(10) 0.0030(11)
C23 0.0288(14) 0.0191(14) 0.0252(14) 0.0054(8) 0.0148(12) 0.0035(8)
C24 0.0202(11) 0.0200(11) 0.0268(12) 0.0028(10) 0.0127(9) 0.0063(9)
C25 0.0247(11) 0.0152(10) 0.0246(11) 0.0050(9) 0.0146(9) 0.0066(9)
C26 0.0263(11) 0.0172(10) 0.0216(11) 0.0008(8) 0.0151(9) 0.0080(9)
C27 0.0295(14) 0.0227(14) 0.0270(14) 0.0056(9) 0.0209(12) 0.0101(9)
C28 0.0241(12) 0.0186(12) 0.0341(14) 0.0067(11) 0.0193(11) 0.0060(10)
C29 0.0251(14) 0.0333(15) 0.0299(15) 0.0012(12) 0.0093(12) 0.0071(11)
C30 0.0363(14) 0.0169(12) 0.0274(14) 0.0061(10) 0.0200(12) 0.0068(10)
C31 0.0384(15) 0.0204(13) 0.0284(15) -0.0017(11) 0.0172(13) 0.0027(11)
C32 0.0431(18) 0.0371(16) 0.0301(15) 0.0126(14) 0.0273(14) 0.0140(15)
C33 0.0305(14) 0.0272(16) 0.063(2) 0.0082(15) 0.0297(15) 0.0014(12)
B1 0.0320(16) 0.0250(15) 0.0352(17) 0.0004(14) 0.0181(13) 0.0001(13)
F1 0.0508(12) 0.0264(10) 0.0636(14) -0.0002(10) 0.0378(11) 0.0046(9)
F2 0.0860(19) 0.0426(13) 0.0304(10) 0.0003(10) 0.0225(11) 0.0120(12)
F3 0.072(2) 0.0227(13) 0.148(4) 0.0031(13) 0.080(3) 0.0008(10)
F4 0.0364(12) 0.0897(18) 0.0480(15) -0.0172(16) 0.0085(11) 0.0046(14)

loop_
_atom_type_symbol
_atom_type_description
_atom_type_scat_dispersion_real
_atom_type_scat_dispersion_imag
_atom_type_scat_source
C C 0.0030 0.0020 'International Tables Vol C Tables 4.2.6.8 and 6.1.1.4'
H H 0.0000 0.0000 'International Tables Vol C Tables 4.2.6.8 and 6.1.1.4'
N N 0.0060 0.0030 'International Tables Vol C Tables 4.2.6.8 and 6.1.1.4'
B B 0.0010 0.0010 'International Tables Vol C Tables 4.2.6.8 and 6.1.1.4'
F F 0.0170 0.0100 'International Tables Vol C Tables 4.2.6.8 and 6.1.1.4'
P P 0.1020 0.0940 'International Tables Vol C Tables 4.2.6.8 and 6.1.1.4'
Ir Ir -1.4440 7.9890 'International Tables Vol C Tables 4.2.6.8 and 6.1.1.4'

loop_
_geom_angle_atom_site_label_1
_geom_angle_atom_site_label_2
_geom_angle_atom_site_label_3
_geom_angle
C1 Ir C28 122.41(10)
C1 Ir C24 159.10(10)
C28 Ir C24 37.66(10)
C1 Ir C27 97.73(11)
C28 Ir C27 36.89(12)
C24 Ir C27 62.11(11)
C1 Ir P1 85.48(7)
C28 Ir P1 151.08(8)
C24 Ir P1 115.25(8)
C27 Ir P1 158.49(8)
C1 Ir C25 139.83(10)
C28 Ir C25 61.65(10)
C24 Ir C25 36.90(10)
C27 Ir C25 61.16(10)
P1 Ir C25 103.12(7)
C1 Ir C26 106.05(10)
C28 Ir C26 61.85(11)
C24 Ir C26 61.85(10)
C27 Ir C26 37.03(10)
P1 Ir C26 121.65(7)
C25 Ir C26 36.37(9)
C12 P1 C18 105.62(13)
C12 P1 C11 104.40(13)
C18 P1 C11 98.64(13)
C12 P1 Ir 113.76(9)
C18 P1 Ir 120.44(9)
C11 P1 Ir 111.91(9)
C1 N1 C2 111.2(2)
C1 N2 C3 110.8(2)
C1 N2 C10 123.0(2)
C3 N2 C10 123.6(2)
N1 C1 N2 104.9(2)
N1 C1 Ir 127.55(18)
N2 C1 Ir 127.48(19)
C3 C2 N1 106.4(2)
C3 C2 C7 121.5(2)
N1 C2 C7 132.0(3)
C2 C3 N2 106.5(2)
C2 C3 C4 121.8(2)
N2 C3 C4 131.7(3)
C5 C4 C3 117.2(3)
C4 C5 C6 121.1(2)
C4 C5 C8 118.7(3)
C6 C5 C8 120.2(3)
C7 C6 C5 120.8(3)
C7 C6 C9 118.6(3)
C5 C6 C9 120.6(3)
C6 C7 C2 117.5(3)
N2 C10 C11 108.7(2)
C10 C11 P1 113.18(18)
C13 C12 C17 110.6(2)
C13 C12 P1 114.9(2)
C17 C12 P1 110.54(19)
C14 C13 C12 110.6(3)
C15 C14 C13 111.8(3)
C16 C15 C14 111.3(3)
C15 C16 C17 111.3(3)
C16 C17 C12 110.8(3)
C23 C18 C19 110.1(2)
C23 C18 P1 116.5(2)
C19 C18 P1 111.40(19)
C20 C19 C18 110.8(2)
C21 C20 C19 111.7(2)
C20 C21 C22 110.8(3)
C23 C22 C21 111.5(3)
C22 C23 C18 109.8(2)
C25 C24 C28 107.0(2)
C25 C24 C29 127.0(3)
C28 C24 C29 125.0(3)
C25 C24 Ir 72.88(15)
C28 C24 Ir 70.72(15)
C29 C24 Ir 130.5(2)
C26 C25 C24 109.3(2)
C26 C25 C30 125.1(3)
C24 C25 C30 125.2(3)
C26 C25 Ir 72.27(14)
C24 C25 Ir 70.22(15)
C30 C25 Ir 129.46(18)
C25 C26 C27 106.8(3)
C25 C26 C31 126.1(2)
C27 C26 C31 126.4(3)
C25 C26 Ir 71.36(14)
C27 C26 Ir 69.85(15)
C31 C26 Ir 130.90(19)
C28 C27 C26 108.8(3)
C28 C27 C32 125.1(3)
C26 C27 C32 125.5(3)
C28 C27 Ir 70.97(16)
C26 C27 Ir 73.12(15)
C32 C27 Ir 128.4(2)
C27 C28 C24 108.1(3)
C27 C28 C33 126.1(3)
C24 C28 C33 125.4(3)
C27 C28 Ir 72.14(16)
C24 C28 Ir 71.61(15)
C33 C28 Ir 127.1(2)
F4 B1 F3 109.3(4)
F4 B1 F1 111.4(3)
F3 B1 F1 109.6(3)
F4 B1 F2 108.4(3)
F3 B1 F2 108.4(4)
F1 B1 F2 109.7(3)

loop_
_geom_bond_atom_site_label_1
_geom_bond_atom_site_label_2
_geom_bond_distance
Ir C1 1.991(2)
Ir C28 2.238(3)
Ir C24 2.250(3)
Ir C27 2.253(3)
Ir P1 2.2818(7)
Ir C25 2.285(2)
Ir C26 2.297(2)
P1 C12 1.843(3)
P1 C18 1.845(3)
P1 C11 1.850(3)
N1 C1 1.371(3)
N1 C2 1.390(3)
N2 C1 1.373(3)
N2 C3 1.396(3)
N2 C10 1.454(3)
C2 C3 1.385(4)
C2 C7 1.394(4)
C3 C4 1.396(3)
C4 C5 1.390(4)
C5 C6 1.419(5)
C5 C8 1.504(4)
C6 C7 1.390(4)
C6 C9 1.511(4)
C10 C11 1.516(4)
C12 C13 1.532(4)
C12 C17 1.541(4)
C13 C14 1.528(5)
C14 C15 1.528(5)
C15 C16 1.520(5)
C16 C17 1.533(4)
C18 C23 1.529(4)
C18 C19 1.532(4)
C19 C20 1.530(4)
C20 C21 1.526(5)
C21 C22 1.527(5)
C22 C23 1.523(5)
C24 C25 1.435(4)
C24 C28 1.449(4)
C24 C29 1.495(4)
C25 C26 1.430(4)
C25 C30 1.506(4)
C26 C27 1.445(4)
C26 C31 1.491(4)
C27 C28 1.421(5)
C27 C32 1.501(4)
C28 C33 1.497(4)
B1 F4 1.360(4)
B1 F3 1.380(4)
B1 F1 1.387(4)
B1 F2 1.398(4)
